data_4076704
loop_
_publ_author_name
'Chen, Guizhu'
'Deng, Mingli'
'Lee, Chee Keong'
'Leong, Weng Kee'

_publ_section_title
;
 Nucleophilic Addition Reactions of the Osmium&#x2212;Antimony Cluster
 (\m-H)Os3(CO)9(\m3-C6H4)(\m-SbPh2):&#x00A0; Orthometalation of
 Triphenylphosphine at Ambient Temperature
;
_journal_issue 6
_journal_name_full Organometallics
_journal_page_first 1227
_journal_paper_doi 10.1021/om010959a
_journal_volume 21
_journal_year 2002
_chemical_formula_sum 'C44 H30 O8 Os3 P Sb'
_chemical_formula_weight 1410.00
_chemical_name_systematic
; 
 ? 
;
_space_group_IT_number 14
_symmetry_cell_setting monoclinic
_symmetry_space_group_name_Hall '-P 2ybc'
_symmetry_space_group_name_H-M 'P 1 21/c 1'
_atom_sites_solution_hydrogens geom
_atom_sites_solution_primary direct
_atom_sites_solution_secondary difmap
_audit_creation_method SHELXL-97
_cell_angle_alpha 90.00
_cell_angle_beta 95.5780(10)
_cell_angle_gamma 90.00
_cell_formula_units_Z 4
_cell_length_a 9.7194(2)
_cell_length_b 10.7339(3)
_cell_length_c 40.2425(10)
_cell_measurement_reflns_used 7519
_cell_measurement_temperature 293(2)
_cell_volume 4178.50(18)
_computing_cell_refinement 'Siemens XSCANS'
_computing_data_collection 'Siemens XSCANS'
_computing_data_reduction 'Siemens SHELXTL'
_computing_molecular_graphics 'Siemens SHELXTL'
_computing_publication_material 'Siemens SHELXTL'
_computing_structure_refinement 'SHELXL-97 (Sheldrick, 1997)'
_computing_structure_solution 'SHELXS-97 (Sheldrick, 1990)'
_diffrn_ambient_temperature 293(2)
_diffrn_measured_fraction_theta_full 0.905
_diffrn_measured_fraction_theta_max 0.905
_diffrn_measurement_method '\w scans'
_diffrn_radiation_monochromator graphite
_diffrn_radiation_source 'fine-focus sealed tube'
_diffrn_radiation_type MoK\a
_diffrn_radiation_wavelength 0.71073
_diffrn_reflns_av_R_equivalents 0.0386
_diffrn_reflns_av_sigmaI/netI 0.0428
_diffrn_reflns_limit_h_max 12
_diffrn_reflns_limit_h_min -12
_diffrn_reflns_limit_k_max 14
_diffrn_reflns_limit_k_min 0
_diffrn_reflns_limit_l_max 52
_diffrn_reflns_limit_l_min 0
_diffrn_reflns_number 31484
_diffrn_reflns_theta_full 29.37
_diffrn_reflns_theta_max 29.37
_diffrn_reflns_theta_min 2.11
_exptl_absorpt_coefficient_mu 9.823
_exptl_absorpt_correction_T_max 0.432052
_exptl_absorpt_correction_T_min 0.269139
_exptl_absorpt_correction_type SADABS
_exptl_crystal_colour orange
_exptl_crystal_density_diffrn 2.241
_exptl_crystal_density_method 'not measured'
_exptl_crystal_description needle
_exptl_crystal_F_000 2608
_exptl_crystal_size_max 0.260
_exptl_crystal_size_mid 0.120
_exptl_crystal_size_min 0.110
_refine_diff_density_max 0.985
_refine_diff_density_min -1.868
_refine_diff_density_rms 0.269
_refine_ls_extinction_method none
_refine_ls_goodness_of_fit_ref 1.251
_refine_ls_hydrogen_treatment mixed
_refine_ls_matrix_type full
_refine_ls_number_parameters 517
_refine_ls_number_reflns 10411
_refine_ls_number_restraints 2
_refine_ls_restrained_S_all 1.251
_refine_ls_R_factor_all 0.0628
_refine_ls_R_factor_gt 0.0436
_refine_ls_shift/su_max 0.016
_refine_ls_shift/su_mean 0.000
_refine_ls_structure_factor_coef Fsqd
_refine_ls_weighting_details 'calc w=1/[\s^2^(Fo^2^)+(0.0311P)^2^+9.5768P] where P=(Fo^2^+2Fc^2^)/3'
_refine_ls_weighting_scheme calc
_refine_ls_wR_factor_gt 0.0877
_refine_ls_wR_factor_ref 0.0936
_reflns_number_gt 8420
_reflns_number_total 10411
_reflns_threshold_expression >2sigma(I)
_cod_data_source_file om010959a.cif
_cod_data_source_block cz29
_cod_depositor_comments
;
The following automatic conversions were performed:

'_symmetry_cell_setting' value 'Monoclinic' changed to 'monoclinic'
according to /home/saulius/struct/CIF-dictionaries/cif_core.dic
dictionary named 'cif_core.dic' version 2.4.1 from 2010-06-29.

Automatic conversion script
Id: cif_fix_values 1715 2011-07-08 13:25:40Z adriana 
;
_cod_original_sg_symbol_H-M P2(1)/c
_cod_database_code 4076704

loop_
_symmetry_equiv_pos_as_xyz
'x, y, z'
'-x, y+1/2, -z+1/2'
'-x, -y, -z'
'x, -y-1/2, z-1/2'

loop_
_atom_site_label
_atom_site_type_symbol
_atom_site_fract_x
_atom_site_fract_y
_atom_site_fract_z
_atom_site_U_iso_or_equiv
_atom_site_adp_type
_atom_site_occupancy
_atom_site_symmetry_multiplicity
_atom_site_calc_flag
_atom_site_refinement_flags
Os1 Os 0.00803(3) 0.16531(3) 0.109335(7) 0.03155(8) Uani 1 1 d .
Os2 Os -0.39253(3) 0.27708(3) 0.096297(8) 0.03434(8) Uani 1 1 d D
Os3 Os -0.18487(3) 0.25362(2) 0.154922(7) 0.03119(8) Uani 1 1 d D
Sb4 Sb -0.21108(5) 0.14785(4) 0.064960(12) 0.03342(11) Uani 1 1 d .
P3 P -0.2407(2) 0.07267(18) 0.18393(5) 0.0358(4) Uani 1 1 d .
C11 C 0.1140(10) 0.2045(11) 0.0730(2) 0.063(3) Uani 1 1 d .
C12 C 0.1599(8) 0.1884(7) 0.1425(2) 0.0411(18) Uani 1 1 d .
C13 C 0.0342(9) -0.0099(8) 0.1142(2) 0.048(2) Uani 1 1 d .
C21 C -0.4538(9) 0.3723(8) 0.0570(2) 0.047(2) Uani 1 1 d .
C22 C -0.5082(9) 0.3774(8) 0.1226(3) 0.055(2) Uani 1 1 d .
C23 C -0.5320(9) 0.1463(8) 0.0892(3) 0.055(2) Uani 1 1 d .
C31 C -0.0318(9) 0.2987(8) 0.1851(2) 0.048(2) Uani 1 1 d .
C32 C -0.2879(10) 0.3664(9) 0.1790(2) 0.052(2) Uani 1 1 d .
O11 O 0.1750(9) 0.2357(11) 0.0519(2) 0.119(4) Uani 1 1 d .
O12 O 0.2572(7) 0.1963(8) 0.16149(19) 0.080(2) Uani 1 1 d .
O13 O 0.0551(8) -0.1156(6) 0.1187(2) 0.081(2) Uani 1 1 d .
O21 O -0.4842(7) 0.4323(6) 0.03453(17) 0.071(2) Uani 1 1 d .
O22 O -0.5806(8) 0.4366(7) 0.1359(2) 0.083(2) Uani 1 1 d .
O23 O -0.6096(7) 0.0678(6) 0.0861(2) 0.077(2) Uani 1 1 d .
O31 O 0.0576(8) 0.3368(7) 0.20292(17) 0.076(2) Uani 1 1 d .
O32 O -0.3338(9) 0.4430(7) 0.19384(19) 0.091(3) Uani 1 1 d .
C101 C -0.0695(8) 0.3529(7) 0.1141(2) 0.0369(17) Uani 1 1 d .
C102 C -0.2124(8) 0.3931(6) 0.1100(2) 0.0382(17) Uani 1 1 d .
C103 C -0.2379(9) 0.5257(7) 0.1142(2) 0.049(2) Uani 1 1 d .
H10A H -0.3288 0.5539 0.1120 0.059 Uiso 1 1 calc R
C104 C -0.1343(10) 0.6107(7) 0.1213(3) 0.061(3) Uani 1 1 d .
H10B H -0.1549 0.6948 0.1232 0.074 Uiso 1 1 calc R
C105 C 0.0048(10) 0.5695(8) 0.1255(2) 0.051(2) Uani 1 1 d .
H10C H 0.0756 0.6272 0.1300 0.062 Uiso 1 1 calc R
C106 C 0.0358(9) 0.4474(8) 0.1231(2) 0.0454(19) Uani 1 1 d .
H10D H 0.1274 0.4225 0.1274 0.055 Uiso 1 1 calc R
C311 C -0.0941(10) -0.0300(8) 0.1984(2) 0.050(2) Uani 1 1 d .
C312 C 0.0234(12) 0.0225(11) 0.2135(3) 0.086(4) Uani 1 1 d .
H312 H 0.0286 0.1085 0.2162 0.103 Uiso 1 1 calc R
C313 C 0.1367(13) -0.0523(15) 0.2250(4) 0.105(5) Uani 1 1 d .
H313 H 0.2164 -0.0149 0.2351 0.126 Uiso 1 1 calc R
C314 C 0.1324(17) -0.1750(17) 0.2216(4) 0.110(6) Uani 1 1 d .
H314 H 0.2084 -0.2235 0.2292 0.132 Uiso 1 1 calc R
C315 C 0.014(2) -0.2297(13) 0.2069(3) 0.112(6) Uani 1 1 d .
H315 H 0.0095 -0.3159 0.2048 0.134 Uiso 1 1 calc R
C316 C -0.1026(14) -0.1567(10) 0.1949(3) 0.081(4) Uani 1 1 d .
H316 H -0.1825 -0.1940 0.1849 0.097 Uiso 1 1 calc R
C321 C -0.3251(9) 0.0993(8) 0.2225(2) 0.045(2) Uani 1 1 d .
C322 C -0.4374(11) 0.1786(10) 0.2218(3) 0.065(3) Uani 1 1 d .
H322 H -0.4668 0.2212 0.2023 0.078 Uiso 1 1 calc R
C323 C -0.5068(13) 0.1951(11) 0.2501(4) 0.087(4) Uani 1 1 d .
H323 H -0.5809 0.2500 0.2497 0.104 Uiso 1 1 calc R
C324 C -0.4647(15) 0.1290(12) 0.2792(3) 0.088(4) Uani 1 1 d .
H324 H -0.5109 0.1389 0.2982 0.106 Uiso 1 1 calc R
C325 C -0.3569(15) 0.0509(11) 0.2794(2) 0.082(4) Uani 1 1 d .
H325 H -0.3286 0.0076 0.2989 0.099 Uiso 1 1 calc R
C326 C -0.2870(12) 0.0328(9) 0.2518(2) 0.065(3) Uani 1 1 d .
H326 H -0.2142 -0.0237 0.2525 0.078 Uiso 1 1 calc R
C331 C -0.3654(8) -0.0327(7) 0.16104(18) 0.0373(17) Uani 1 1 d .
C332 C -0.4897(10) -0.0650(8) 0.1725(2) 0.056(2) Uani 1 1 d .
H332 H -0.5139 -0.0306 0.1923 0.067 Uiso 1 1 calc R
C333 C -0.5796(11) -0.1482(10) 0.1550(3) 0.067(3) Uani 1 1 d .
H333 H -0.6644 -0.1668 0.1627 0.081 Uiso 1 1 calc R
C334 C -0.5422(12) -0.2032(9) 0.1259(3) 0.066(3) Uani 1 1 d .
H334 H -0.6008 -0.2604 0.1144 0.079 Uiso 1 1 calc R
C335 C -0.4198(11) -0.1731(8) 0.1145(2) 0.054(2) Uani 1 1 d .
H335 H -0.3945 -0.2096 0.0950 0.064 Uiso 1 1 calc R
C336 C -0.3332(9) -0.0891(7) 0.1315(2) 0.046(2) Uani 1 1 d .
H336 H -0.2502 -0.0690 0.1232 0.055 Uiso 1 1 calc R
C411 C -0.1868(8) 0.2340(7) 0.0176(2) 0.0398(18) Uani 1 1 d .
C412 C -0.1658(10) 0.3628(9) 0.0161(3) 0.063(3) Uani 1 1 d .
H412 H -0.1537 0.4092 0.0357 0.076 Uiso 1 1 calc R
C413 C -0.1629(11) 0.4209(11) -0.0143(3) 0.073(3) Uani 1 1 d .
H413 H -0.1475 0.5063 -0.0150 0.087 Uiso 1 1 calc R
C414 C -0.1827(12) 0.3544(13) -0.0438(3) 0.079(4) Uani 1 1 d .
H414 H -0.1834 0.3946 -0.0643 0.095 Uiso 1 1 calc R
C415 C -0.2012(11) 0.2273(13) -0.0423(2) 0.074(3) Uani 1 1 d .
H415 H -0.2124 0.1815 -0.0620 0.089 Uiso 1 1 calc R
C416 C -0.2035(9) 0.1670(10) -0.0122(2) 0.056(2) Uani 1 1 d .
H416 H -0.2162 0.0811 -0.0118 0.067 Uiso 1 1 calc R
C421 C -0.2622(8) -0.0357(7) 0.04636(19) 0.0375(17) Uani 1 1 d .
C422 C -0.3946(9) -0.0689(8) 0.0342(2) 0.049(2) Uani 1 1 d .
H422 H -0.4658 -0.0110 0.0341 0.059 Uiso 1 1 calc R
C423 C -0.4223(10) -0.1889(9) 0.0221(2) 0.060(2) Uani 1 1 d .
H423 H -0.5118 -0.2104 0.0138 0.072 Uiso 1 1 calc R
C424 C -0.3189(11) -0.2753(8) 0.0224(2) 0.061(3) Uani 1 1 d .
H424 H -0.3374 -0.3560 0.0148 0.073 Uiso 1 1 calc R
C425 C -0.1872(10) -0.2408(9) 0.0342(3) 0.070(3) Uani 1 1 d .
H425 H -0.1156 -0.2983 0.0341 0.085 Uiso 1 1 calc R
C426 C -0.1595(9) -0.1233(8) 0.0461(2) 0.055(2) Uani 1 1 d .
H426 H -0.0696 -0.1023 0.0541 0.066 Uiso 1 1 calc R
H23 H -0.324(5) 0.171(2) 0.1298(10) 0.050 Uiso 1 1 d D

loop_
_atom_site_aniso_label
_atom_site_aniso_U_11
_atom_site_aniso_U_22
_atom_site_aniso_U_33
_atom_site_aniso_U_23
_atom_site_aniso_U_13
_atom_site_aniso_U_12
Os1 0.02806(15) 0.03268(15) 0.03368(16) 0.00177(11) 0.00180(11) 0.00424(11)
Os2 0.02918(16) 0.03153(15) 0.04237(18) 0.00416(12) 0.00376(12) 0.00593(11)
Os3 0.03398(16) 0.02934(14) 0.03044(15) -0.00096(11) 0.00410(11) 0.00298(11)
Sb4 0.0325(3) 0.0353(2) 0.0321(3) -0.00107(19) 0.0011(2) 0.0035(2)
P3 0.0418(12) 0.0355(10) 0.0300(10) 0.0025(8) 0.0027(8) 0.0012(8)
C11 0.045(6) 0.098(8) 0.048(6) 0.025(5) 0.015(5) 0.023(5)
C12 0.032(4) 0.045(4) 0.045(5) 0.003(4) -0.005(4) 0.007(3)
C13 0.052(5) 0.045(5) 0.043(5) 0.003(4) -0.016(4) 0.003(4)
C21 0.040(5) 0.046(5) 0.054(6) -0.002(4) -0.003(4) -0.002(4)
C22 0.040(5) 0.047(5) 0.081(7) 0.007(5) 0.024(5) 0.002(4)
C23 0.035(5) 0.042(5) 0.089(7) 0.008(5) 0.017(5) 0.008(4)
C31 0.051(5) 0.047(5) 0.045(5) -0.003(4) 0.004(4) -0.003(4)
C32 0.054(6) 0.057(5) 0.046(5) -0.004(4) 0.008(4) 0.009(4)
O11 0.065(6) 0.214(11) 0.083(6) 0.050(7) 0.036(5) 0.028(6)
O12 0.048(4) 0.099(6) 0.084(5) -0.009(4) -0.032(4) 0.000(4)
O13 0.093(6) 0.038(4) 0.107(6) 0.002(4) -0.016(5) 0.014(4)
O21 0.081(5) 0.063(4) 0.064(5) 0.024(4) -0.026(4) 0.001(4)
O22 0.067(5) 0.085(5) 0.102(6) -0.018(5) 0.031(4) 0.020(4)
O23 0.041(4) 0.049(4) 0.141(7) -0.001(4) 0.007(4) -0.011(3)
O31 0.079(5) 0.088(5) 0.056(4) -0.007(4) -0.018(4) -0.026(4)
O32 0.120(7) 0.080(5) 0.075(5) -0.025(4) 0.022(5) 0.047(5)
C101 0.029(4) 0.036(4) 0.046(5) 0.002(3) 0.004(3) 0.000(3)
C102 0.045(5) 0.026(3) 0.045(5) 0.003(3) 0.010(4) -0.001(3)
C103 0.050(5) 0.034(4) 0.063(6) 0.000(4) 0.003(4) 0.005(4)
C104 0.070(7) 0.023(4) 0.092(8) -0.004(4) 0.014(5) 0.000(4)
C105 0.057(6) 0.040(4) 0.056(6) -0.003(4) -0.002(4) -0.011(4)
C106 0.043(5) 0.050(5) 0.042(5) 0.005(4) -0.002(4) 0.002(4)
C311 0.056(6) 0.056(5) 0.036(5) 0.020(4) 0.001(4) 0.013(4)
C312 0.075(8) 0.075(7) 0.101(9) 0.037(7) -0.029(7) -0.001(6)
C313 0.056(8) 0.134(13) 0.120(12) 0.069(10) -0.021(7) 0.007(8)
C314 0.102(12) 0.146(15) 0.084(10) 0.052(10) 0.017(8) 0.057(11)
C315 0.168(16) 0.087(9) 0.077(9) 0.005(7) -0.008(10) 0.077(10)
C316 0.121(10) 0.057(6) 0.058(7) 0.003(5) -0.017(6) 0.035(6)
C321 0.058(6) 0.045(4) 0.033(4) -0.005(3) 0.010(4) -0.015(4)
C322 0.060(7) 0.072(7) 0.066(7) -0.008(5) 0.023(5) -0.007(5)
C323 0.084(9) 0.073(7) 0.112(11) -0.027(7) 0.057(8) -0.020(6)
C324 0.123(11) 0.076(8) 0.077(9) -0.027(7) 0.065(8) -0.055(8)
C325 0.138(12) 0.081(8) 0.031(5) -0.004(5) 0.024(6) -0.038(8)
C326 0.102(9) 0.055(6) 0.041(5) 0.004(4) 0.013(5) -0.016(5)
C331 0.049(5) 0.034(4) 0.029(4) 0.004(3) 0.005(3) 0.000(3)
C332 0.062(6) 0.055(5) 0.051(6) -0.004(4) 0.009(5) -0.012(5)
C333 0.063(7) 0.074(7) 0.062(7) 0.005(5) -0.004(5) -0.018(5)
C334 0.082(8) 0.056(6) 0.055(6) 0.001(5) -0.016(6) -0.018(5)
C335 0.078(7) 0.038(4) 0.043(5) 0.000(4) -0.005(5) 0.000(4)
C336 0.047(5) 0.035(4) 0.056(5) 0.002(4) 0.006(4) 0.004(4)
C411 0.031(4) 0.049(5) 0.039(4) 0.007(3) -0.001(3) 0.004(3)
C412 0.067(7) 0.062(6) 0.063(7) 0.008(5) 0.019(5) 0.000(5)
C413 0.069(7) 0.072(7) 0.079(8) 0.028(6) 0.014(6) 0.008(6)
C414 0.068(7) 0.120(10) 0.050(7) 0.037(7) 0.012(5) 0.024(7)
C415 0.060(7) 0.134(11) 0.028(5) 0.004(6) -0.005(4) 0.011(7)
C416 0.050(6) 0.078(7) 0.039(5) -0.001(4) 0.005(4) -0.003(5)
C421 0.040(4) 0.039(4) 0.034(4) -0.005(3) 0.003(3) 0.004(3)
C422 0.037(5) 0.051(5) 0.058(6) -0.012(4) -0.004(4) 0.007(4)
C423 0.047(6) 0.064(6) 0.068(7) -0.013(5) 0.003(5) -0.012(5)
C424 0.075(7) 0.040(5) 0.068(7) -0.017(4) -0.001(5) 0.004(5)
C425 0.052(6) 0.058(6) 0.095(8) -0.040(6) -0.023(5) 0.022(5)
C426 0.040(5) 0.058(5) 0.062(6) -0.021(4) -0.017(4) 0.013(4)

loop_
_atom_type_symbol
_atom_type_description
_atom_type_scat_dispersion_real
_atom_type_scat_dispersion_imag
_atom_type_scat_source
C C 0.0033 0.0016 'International Tables Vol C Tables 4.2.6.8 and 6.1.1.4'
H H 0.0000 0.0000 'International Tables Vol C Tables 4.2.6.8 and 6.1.1.4'
O O 0.0106 0.0060 'International Tables Vol C Tables 4.2.6.8 and 6.1.1.4'
P P 0.1023 0.0942 'International Tables Vol C Tables 4.2.6.8 and 6.1.1.4'
Sb Sb -0.5866 1.5461 'International Tables Vol C Tables 4.2.6.8 and 6.1.1.4'
Os Os -1.2165 7.6030 'International Tables Vol C Tables 4.2.6.8 and 6.1.1.4'

loop_
_geom_angle_atom_site_label_1
_geom_angle_atom_site_label_2
_geom_angle_atom_site_label_3
_geom_angle
C13 Os1 C12 88.3(3)
C13 Os1 C11 102.6(4)
C12 Os1 C11 94.0(4)
C13 Os1 C101 162.4(3)
C12 Os1 C101 94.0(3)
C11 Os1 C101 94.7(4)
C13 Os1 Sb4 95.1(2)
C12 Os1 Sb4 175.9(2)
C11 Os1 Sb4 87.6(3)
C101 Os1 Sb4 82.1(2)
C13 Os1 Os3 110.2(3)
C12 Os1 Os3 91.1(2)
C11 Os1 Os3 146.9(3)
C101 Os1 Os3 52.3(2)
Sb4 Os1 Os3 85.580(14)
C21 Os2 C22 90.2(4)
C21 Os2 C23 96.1(4)
C22 Os2 C23 92.8(4)
C21 Os2 C102 94.7(3)
C22 Os2 C102 92.2(3)
C23 Os2 C102 168.1(3)
C21 Os2 Sb4 93.1(3)
C22 Os2 Sb4 173.7(3)
C23 Os2 Sb4 92.2(3)
C102 Os2 Sb4 82.2(2)
C21 Os2 Os3 146.1(2)
C22 Os2 Os3 89.9(3)
C23 Os2 Os3 117.7(3)
C102 Os2 Os3 51.5(2)
Sb4 Os2 Os3 84.337(14)
C31 Os3 C32 85.9(4)
C31 Os3 C101 86.2(3)
C32 Os3 C101 112.5(3)
C31 Os3 C102 110.8(3)
C32 Os3 C102 87.7(3)
C101 Os3 C102 36.1(3)
C31 Os3 P3 95.6(3)
C32 Os3 P3 96.5(3)
C101 Os3 P3 150.98(19)
C102 Os3 P3 153.5(2)
C31 Os3 Os1 88.5(3)
C32 Os3 Os1 159.4(3)
C101 Os3 Os1 47.27(18)
C102 Os3 Os1 75.76(19)
P3 Os3 Os1 103.75(5)
C31 Os3 Os2 157.3(3)
C32 Os3 Os2 90.0(3)
C101 Os3 Os2 74.80(19)
C102 Os3 Os2 46.65(19)
P3 Os3 Os2 107.01(5)
Os1 Os3 Os2 87.502(11)
C421 Sb4 C411 97.3(3)
C421 Sb4 Os1 116.3(2)
C411 Sb4 Os1 114.6(2)
C421 Sb4 Os2 120.2(2)
C411 Sb4 Os2 109.3(2)
Os1 Sb4 Os2 99.806(18)
C331 P3 C321 101.0(4)
C331 P3 C311 104.0(4)
C321 P3 C311 102.6(4)
C331 P3 Os3 115.6(2)
C321 P3 Os3 115.6(3)
C311 P3 Os3 116.1(3)
O11 C11 Os1 175.5(11)
O12 C12 Os1 175.2(8)
O13 C13 Os1 176.3(8)
O21 C21 Os2 176.4(8)
O22 C22 Os2 175.4(10)
O23 C23 Os2 177.0(9)
O31 C31 Os3 174.0(8)
O32 C32 Os3 170.8(9)
C102 C101 C106 117.5(7)
C102 C101 Os1 127.3(5)
C106 C101 Os1 115.2(5)
C102 C101 Os3 72.3(4)
C106 C101 Os3 121.0(6)
Os1 C101 Os3 80.4(2)
C101 C102 C103 116.7(7)
C101 C102 Os2 126.7(5)
C103 C102 Os2 116.5(6)
C101 C102 Os3 71.6(4)
C103 C102 Os3 122.9(6)
Os2 C102 Os3 81.9(2)
C104 C103 C102 123.0(8)
C103 C104 C105 119.5(8)
C106 C105 C104 120.7(8)
C105 C106 C101 122.4(8)
C312 C311 C316 119.8(10)
C312 C311 P3 118.7(8)
C316 C311 P3 121.5(8)
C311 C312 C313 120.4(12)
C314 C313 C312 121.3(14)
C313 C314 C315 119.0(13)
C314 C315 C316 121.1(14)
C311 C316 C315 118.3(13)
C322 C321 C326 118.4(9)
C322 C321 P3 119.5(7)
C326 C321 P3 121.8(7)
C321 C322 C323 120.4(11)
C322 C323 C324 119.8(12)
C325 C324 C323 119.3(11)
C324 C325 C326 122.1(12)
C325 C326 C321 120.0(11)
C332 C331 C336 116.8(8)
C332 C331 P3 123.0(6)
C336 C331 P3 120.1(6)
C331 C332 C333 121.3(9)
C334 C333 C332 119.7(10)
C335 C334 C333 119.7(9)
C334 C335 C336 120.2(9)
C335 C336 C331 122.3(9)
C416 C411 C412 118.4(8)
C416 C411 Sb4 121.8(6)
C412 C411 Sb4 119.5(7)
C413 C412 C411 120.2(10)
C412 C413 C414 121.1(11)
C415 C414 C413 118.6(10)
C416 C415 C414 121.4(10)
C415 C416 C411 120.3(10)
C426 C421 C422 118.3(7)
C426 C421 Sb4 119.2(6)
C422 C421 Sb4 122.5(6)
C421 C422 C423 120.3(8)
C424 C423 C422 120.4(9)
C423 C424 C425 118.7(8)
C426 C425 C424 121.0(8)
C425 C426 C421 121.2(8)

loop_
_geom_bond_atom_site_label_1
_geom_bond_atom_site_label_2
_geom_bond_distance
Os1 C13 1.905(8)
Os1 C12 1.908(8)
Os1 C11 1.915(10)
Os1 C101 2.165(7)
Os1 Sb4 2.6496(6)
Os1 Os3 2.9065(4)
Os2 C21 1.928(9)
Os2 C22 1.942(9)
Os2 C23 1.954(9)
Os2 C102 2.176(8)
Os2 Sb4 2.6565(6)
Os2 Os3 2.9626(4)
Os3 C31 1.890(9)
Os3 C32 1.897(9)
Os3 C101 2.333(8)
Os3 C102 2.342(7)
Os3 P3 2.3566(19)
Sb4 C421 2.148(7)
Sb4 C411 2.151(8)
P3 C331 1.838(8)
P3 C321 1.846(8)
P3 C311 1.851(8)
C11 O11 1.132(11)
C12 O12 1.159(9)
C13 O13 1.163(10)
C21 O21 1.125(10)
C22 O22 1.122(10)
C23 O23 1.129(10)
C31 O31 1.147(10)
C32 O32 1.132(10)
C101 C102 1.448(10)
C101 C106 1.461(11)
C102 C103 1.457(10)
C103 C104 1.368(12)
C104 C105 1.416(13)
C105 C106 1.350(11)
C311 C312 1.362(14)
C311 C316 1.368(13)
C312 C313 1.404(15)
C313 C314 1.32(2)
C314 C315 1.38(2)
C315 C316 1.421(16)
C321 C322 1.382(13)
C321 C326 1.397(12)
C322 C323 1.392(14)
C323 C324 1.394(18)
C324 C325 1.341(17)
C325 C326 1.373(14)
C331 C332 1.378(12)
C331 C336 1.395(11)
C332 C333 1.392(13)
C333 C334 1.389(15)
C334 C335 1.356(14)
C335 C336 1.372(12)
C411 C416 1.396(11)
C411 C412 1.400(12)
C412 C413 1.376(13)
C413 C414 1.384(16)
C414 C415 1.377(16)
C415 C416 1.373(13)
C421 C426 1.372(11)
C421 C422 1.379(11)
C422 C423 1.394(12)
C423 C424 1.367(13)
C424 C425 1.373(13)
C425 C426 1.366(12)
